data_1561822
loop_
_publ_author_name
'Zhang, Xiaowei'
'Xing, Peiqi'
'Geng, Xiujuan'
'Sun, Daofeng'
'Xiao, Zhenyu'
'Wang, Lei'

_publ_section_title
;
 Transition metal coordination polymers based on tetrabromoterephthalic
 and bis(imidazole) ligands: Syntheses, structures, topological analysis
 and photoluminescence properties
;
_journal_name_full 'Journal of Solid State Chemistry'
_journal_page_first 49
_journal_page_last 61
_journal_paper_doi 10.1016/j.jssc.2015.05.008
_journal_volume 229
_journal_year 2015
_chemical_formula_moiety 'C24 H18 Br4 Co N4 O4'
_chemical_formula_sum 'C24 H18 Br4 Co N4 O4'
_chemical_formula_weight 804.99
_space_group_crystal_system monoclinic
_space_group_IT_number 14
_space_group_name_Hall '-P 2ybc'
_space_group_name_H-M_alt 'P 1 21/c 1'
_atom_sites_solution_hydrogens geom
_atom_sites_solution_primary iterative
_atom_sites_solution_secondary difmap
_cell_angle_alpha 90.00
_cell_angle_beta 92.975(2)
_cell_angle_gamma 90.00
_cell_formula_units_Z 4
_cell_length_a 10.3691(3)
_cell_length_b 19.8798(4)
_cell_length_c 16.5489(4)
_cell_measurement_reflns_used 5554
_cell_measurement_temperature 292.14(10)
_cell_measurement_theta_max 70.2840
_cell_measurement_theta_min 4.4490
_cell_volume 3406.72(15)
_computing_cell_refinement
;
CrysAlisPro, Agilent Technologies,
Version 1.171.36.32 (release 02-08-2013 CrysAlis171 .NET)
(compiled Aug  2 2013,16:46:58)
;
_computing_data_collection
;
CrysAlisPro, Agilent Technologies,
Version 1.171.36.32 (release 02-08-2013 CrysAlis171 .NET)
(compiled Aug  2 2013,16:46:58)
;
_computing_data_reduction
;
CrysAlisPro, Agilent Technologies,
Version 1.171.36.32 (release 02-08-2013 CrysAlis171 .NET)
(compiled Aug  2 2013,16:46:58)
;
_computing_molecular_graphics 'Olex2 (Dolomanov et al., 2009)'
_computing_publication_material 'Olex2 (Dolomanov et al., 2009)'
_computing_structure_refinement 'XL (Sheldrick, 2008)'
_computing_structure_solution
;
Superflip (Palatinus & Chapuis, 2007;Palatinus & van der Lee, 2008;
Palatinus et al., 2012)
;
_diffrn_ambient_temperature 292.14(10)
_diffrn_detector_area_resol_mean 16.0450
_diffrn_measured_fraction_theta_full 1.000
_diffrn_measured_fraction_theta_max 1.000
_diffrn_measurement_details
;
#__ type_ start__ end____ width___ exp.time_
  1 omega   32.00   67.00   1.0000    1.0000
omega____ theta____ kappa____ phi______ frames
    -        0.0000   57.0000   30.0000 35

#__ type_ start__ end____ width___ exp.time_
  2 omega   26.00   64.00   1.0000    1.0000
omega____ theta____ kappa____ phi______ frames
    -        0.0000   57.0000  120.0000 38

#__ type_ start__ end____ width___ exp.time_
  3 omega  -17.00   15.00   1.0000    1.0000
omega____ theta____ kappa____ phi______ frames
    -        0.0000   57.0000  120.0000 32

#__ type_ start__ end____ width___ exp.time_
  4 omega  -13.00   14.00   1.0000    1.0000
omega____ theta____ kappa____ phi______ frames
    -        0.0000   57.0000   30.0000 27

#__ type_ start__ end____ width___ exp.time_
  5 omega   36.00   71.00   1.0000    1.0000
omega____ theta____ kappa____ phi______ frames
    -       54.0000  -77.0000   90.0000 35

#__ type_ start__ end____ width___ exp.time_
  6 omega   44.00   93.00   1.0000    1.0000
omega____ theta____ kappa____ phi______ frames
    -       54.0000  -99.0000 -120.0000 49

#__ type_ start__ end____ width___ exp.time_
  7 omega   48.00  117.00   1.0000    1.0000
omega____ theta____ kappa____ phi______ frames
    -       54.0000   57.0000 -120.0000 69

#__ type_ start__ end____ width___ exp.time_
  8 omega   46.00  121.00   1.0000    1.0000
omega____ theta____ kappa____ phi______ frames
    -       54.0000   57.0000  -60.0000 75

#__ type_ start__ end____ width___ exp.time_
  9 omega  -14.00   60.00   1.0000    1.0000
omega____ theta____ kappa____ phi______ frames
    -       54.0000  -57.0000  150.0000 74

#__ type_ start__ end____ width___ exp.time_
 10 omega   34.00   85.00   1.0000    1.0000
omega____ theta____ kappa____ phi______ frames
    -      108.0000  -25.0000   90.0000 51

#__ type_ start__ end____ width___ exp.time_
 11 omega   82.00  178.00   1.0000    1.0000
omega____ theta____ kappa____ phi______ frames
    -      108.0000   38.0000  -90.0000 96

#__ type_ start__ end____ width___ exp.time_
 12 omega   36.00   78.00   1.0000    1.0000
omega____ theta____ kappa____ phi______ frames
    -      108.0000  -38.0000  150.0000 42

#__ type_ start__ end____ width___ exp.time_
 13 omega   36.00   86.00   1.0000    1.0000
omega____ theta____ kappa____ phi______ frames
    -      108.0000  -38.0000    0.0000 50

#__ type_ start__ end____ width___ exp.time_
 14 omega   39.00   66.00   1.0000    1.0000
omega____ theta____ kappa____ phi______ frames
    -      108.0000 -111.0000 -180.0000 27

#__ type_ start__ end____ width___ exp.time_
 15 omega   59.00  113.00   1.0000    1.0000
omega____ theta____ kappa____ phi______ frames
    -      108.0000 -111.0000   90.0000 54

#__ type_ start__ end____ width___ exp.time_
 16 omega   88.00  130.00   1.0000    1.0000
omega____ theta____ kappa____ phi______ frames
    -      108.0000  178.0000   60.0000 42

#__ type_ start__ end____ width___ exp.time_
 17 omega   63.00   92.00   1.0000    1.0000
omega____ theta____ kappa____ phi______ frames
    -      108.0000  -38.0000 -150.0000 29

#__ type_ start__ end____ width___ exp.time_
 18 omega   72.00  114.00   1.0000    1.0000
omega____ theta____ kappa____ phi______ frames
    -      108.0000 -111.0000 -180.0000 42

#__ type_ start__ end____ width___ exp.time_
 19 omega   47.00   91.00   1.0000    1.0000
omega____ theta____ kappa____ phi______ frames
    -      108.0000  -38.0000  -60.0000 44

#__ type_ start__ end____ width___ exp.time_
 20 omega  -22.00   30.00   1.0000    1.0000
omega____ theta____ kappa____ phi______ frames
    -        0.0000   57.0000 -150.0000 52
;
_diffrn_measurement_device_type 'SuperNova, Dual, Cu at zero, Eos'
_diffrn_measurement_method '\w scans'
_diffrn_orient_matrix_UB_11 0.1317092000
_diffrn_orient_matrix_UB_12 0.0145746000
_diffrn_orient_matrix_UB_13 -0.0352182000
_diffrn_orient_matrix_UB_21 -0.0666696000
_diffrn_orient_matrix_UB_22 0.0084497000
_diffrn_orient_matrix_UB_23 -0.0847583000
_diffrn_orient_matrix_UB_31 -0.0178803000
_diffrn_orient_matrix_UB_32 0.0756880000
_diffrn_orient_matrix_UB_33 0.0162301000
_diffrn_radiation_monochromator mirror
_diffrn_radiation_type CuK\a
_diffrn_radiation_wavelength 1.54184
_diffrn_reflns_av_R_equivalents 0.0263
_diffrn_reflns_av_unetI/netI 0.0427
_diffrn_reflns_limit_h_max 11
_diffrn_reflns_limit_h_min -12
_diffrn_reflns_limit_k_max 23
_diffrn_reflns_limit_k_min -13
_diffrn_reflns_limit_l_max 18
_diffrn_reflns_limit_l_min -19
_diffrn_reflns_number 12506
_diffrn_reflns_theta_full 67.08
_diffrn_reflns_theta_max 67.08
_diffrn_reflns_theta_min 3.48
_diffrn_source 'SuperNova (Cu) X-ray Source'
_exptl_absorpt_coefficient_mu 9.708
_exptl_absorpt_correction_T_max 1.00000
_exptl_absorpt_correction_T_min 0.24769
_exptl_absorpt_correction_type multi-scan
_exptl_absorpt_process_details
;
CrysAlisPro, Agilent Technologies,
Version 1.171.36.32 (release 02-08-2013 CrysAlis171 .NET)
(compiled Aug  2 2013,16:46:58)
Empirical absorption correction using spherical harmonics,
 implemented in SCALE3 ABSPACK scaling algorithm.
;
_exptl_crystal_colour
;
;
_exptl_crystal_density_diffrn 1.570
_exptl_crystal_density_method 'not measured'
_exptl_crystal_description
;
;
_exptl_crystal_F_000 1556
_refine_diff_density_max 2.881
_refine_diff_density_min -0.835
_refine_diff_density_rms 0.188
_refine_ls_extinction_method none
_refine_ls_goodness_of_fit_ref 1.058
_refine_ls_hydrogen_treatment constr
_refine_ls_matrix_type full
_refine_ls_number_parameters 336
_refine_ls_number_reflns 6077
_refine_ls_number_restraints 0
_refine_ls_restrained_S_all 1.058
_refine_ls_R_factor_all 0.0785
_refine_ls_R_factor_gt 0.0630
_refine_ls_shift/su_max 0.000
_refine_ls_shift/su_mean 0.000
_refine_ls_structure_factor_coef Fsqd
_refine_ls_weighting_details 'calc w=1/[\s^2^(Fo^2^)+(0.1445P)^2^+6.6202P] where P=(Fo^2^+2Fc^2^)/3'
_refine_ls_weighting_scheme calc
_refine_ls_wR_factor_gt 0.2104
_refine_ls_wR_factor_ref 0.2266
_reflns_number_gt 4770
_reflns_number_total 6077
_reflns_threshold_expression >2sigma(I)
_cod_data_source_file JSSC-2015-229-49.cif
_cod_data_source_block 2
_cod_original_cell_volume 3406.71(14)
_cod_database_code 1561822
_chemical_oxdiff_formula 'C H O N Co Br'
_reflns_odcompleteness_completeness 99.92
_reflns_odcompleteness_iscentric 1
_reflns_odcompleteness_theta 66.97
_olex2_refinement_description
;
1. Fixed Uiso
 At 1.2 times of:
  All C(H) groups, All C(H,H) groups
 At 1.5 times of:
  All C(H,H,H) groups
2.a Secondary CH2 refined with riding coordinates:
 C20(H20A,H20B), C13(H13A,H13B)
2.b Aromatic/amide H refined with riding coordinates:
 C15(H15), C24(H24), C11(H11), C16(H16), C23(H23), C17(H17), C18(H18), C12(H12)
2.c Idealised Me refined as rotating group:
 C9(H9A,H9B,H9C), C21(H21A,H21B,H21C)
;

loop_
_space_group_symop_id
_space_group_symop_operation_xyz
1 'x, y, z'
2 '-x, y+1/2, -z+1/2'
3 '-x, -y, -z'
4 'x, -y-1/2, z-1/2'

loop_
_atom_site_label
_atom_site_type_symbol
_atom_site_fract_x
_atom_site_fract_y
_atom_site_fract_z
_atom_site_U_iso_or_equiv
_atom_site_adp_type
_atom_site_occupancy
_atom_site_calc_flag
_atom_site_disorder_assembly
_atom_site_disorder_group
_atom_site_refinement_flags_posn
Br4 Br -0.27381(7) 0.57400(4) 0.44953(6) 0.0484(3) Uani 1 d . . .
Br3 Br -0.18052(9) 0.44000(5) 0.34896(5) 0.0551(3) Uani 1 d . . .
Br1 Br -0.06699(13) -0.11335(4) 0.36121(6) 0.0743(4) Uani 1 d . . .
Br2 Br -0.03735(19) 0.04632(5) 0.31202(6) 0.1064(6) Uani 1 d . . .
Co1 Co 0.13897(10) 0.25021(5) 0.39005(6) 0.0292(3) Uani 1 d . . .
O1 O 0.1299(6) 0.1631(3) 0.4463(4) 0.0552(15) Uani 1 d . . .
O3 O 0.0551(5) 0.3246(2) 0.4456(3) 0.0404(11) Uani 1 d . . .
N4 N 1.0854(5) 0.2692(3) 0.7737(3) 0.0335(12) Uani 1 d . . .
O4 O 0.1363(6) 0.3874(3) 0.3502(3) 0.0554(15) Uani 1 d . . .
O2 O -0.0829(7) 0.1736(3) 0.4444(4) 0.0621(16) Uani 1 d . . .
N1 N 0.3318(5) 0.2677(3) 0.3943(4) 0.0406(14) Uani 1 d . . .
C6 C 0.0099(8) 0.0684(4) 0.4782(4) 0.0408(16) Uani 1 d . . .
C8 C -0.0265(8) -0.0476(4) 0.4413(4) 0.0419(17) Uani 1 d . . .
N3 N 0.9756(5) 0.2755(3) 0.6575(3) 0.0350(12) Uani 1 d . . .
C2 C 0.0395(6) 0.4420(3) 0.4577(4) 0.0327(14) Uani 1 d . . .
C4 C -0.1144(6) 0.5321(3) 0.4778(4) 0.0353(14) Uani 1 d . . .
C7 C -0.0141(8) 0.0193(4) 0.4201(4) 0.0462(18) Uani 1 d . . .
N2 N 0.5364(6) 0.2732(4) 0.4321(4) 0.0541(18) Uani 1 d . . .
C3 C -0.0760(7) 0.4747(3) 0.4364(4) 0.0351(14) Uani 1 d . . .
C22 C 0.9696(6) 0.2600(3) 0.7363(4) 0.0321(14) Uani 1 d . . .
C1 C 0.0810(7) 0.3808(3) 0.4132(4) 0.0366(15) Uani 1 d . . .
C9 C 0.3934(10) 0.2204(6) 0.5297(6) 0.068(3) Uani 1 d . . .
H9A H 0.3018 0.2190 0.5355 0.103 Uiso 1 calc . . GR
H9B H 0.4338 0.2453 0.5739 0.103 Uiso 1 calc . . GR
H9C H 0.4269 0.1754 0.5300 0.103 Uiso 1 calc . . GR
C19 C 0.7833(7) 0.3319(4) 0.5895(4) 0.0385(15) Uani 1 d . . .
C14 C 0.6779(7) 0.3318(4) 0.5347(5) 0.0407(16) Uani 1 d . . .
C15 C 0.5981(8) 0.3872(5) 0.5300(5) 0.054(2) Uani 1 d . . .
H15 H 0.5264 0.3868 0.4938 0.065 Uiso 1 calc . . R
C20 C 0.8699(7) 0.2695(4) 0.5961(5) 0.0431(17) Uani 1 d . . .
H20A H 0.8175 0.2308 0.6087 0.052 Uiso 1 calc . . R
H20B H 0.9058 0.2613 0.5440 0.052 Uiso 1 calc . . R
C24 C 1.0980(7) 0.2965(4) 0.6446(4) 0.0431(17) Uani 1 d . . .
H24 H 1.1295 0.3107 0.5959 0.052 Uiso 1 calc . . R
C10 C 0.4204(7) 0.2533(4) 0.4530(5) 0.0441(18) Uani 1 d . . .
C11 C 0.3963(8) 0.2994(5) 0.3341(5) 0.051(2) Uani 1 d . . .
H11 H 0.3578 0.3158 0.2860 0.061 Uiso 1 calc . . R
C5 C 0.0165(8) 0.1415(4) 0.4540(4) 0.0433(17) Uani 1 d . . .
C16 C 0.6223(8) 0.4434(4) 0.5776(5) 0.0506(19) Uani 1 d . . .
H16 H 0.5656 0.4797 0.5747 0.061 Uiso 1 calc . . R
C13 C 0.6566(8) 0.2711(5) 0.4811(6) 0.062(3) Uani 1 d . . .
H13A H 0.7279 0.2675 0.4456 0.074 Uiso 1 calc . . R
H13B H 0.6572 0.2311 0.5146 0.074 Uiso 1 calc . . R
C23 C 1.1637(7) 0.2927(4) 0.7159(4) 0.0433(17) Uani 1 d . . .
H23 H 1.2501 0.3043 0.7250 0.052 Uiso 1 calc . . R
C21 C 0.8530(7) 0.2361(5) 0.7743(5) 0.0491(19) Uani 1 d . . .
H21A H 0.8768 0.2164 0.8259 0.074 Uiso 1 calc . . GR
H21B H 0.8104 0.2031 0.7401 0.074 Uiso 1 calc . . GR
H21C H 0.7958 0.2733 0.7817 0.074 Uiso 1 calc . . GR
C17 C 0.7297(9) 0.4454(4) 0.6293(6) 0.059(2) Uani 1 d . . .
H17 H 0.7490 0.4838 0.6596 0.071 Uiso 1 calc . . R
C18 C 0.8102(9) 0.3890(4) 0.6358(5) 0.055(2) Uani 1 d . . .
H18 H 0.8824 0.3897 0.6715 0.066 Uiso 1 calc . . R
C12 C 0.5221(8) 0.3032(6) 0.3551(6) 0.065(3) Uani 1 d . . .
H12 H 0.5867 0.3217 0.3252 0.078 Uiso 1 calc . . R

loop_
_atom_site_aniso_label
_atom_site_aniso_U_11
_atom_site_aniso_U_22
_atom_site_aniso_U_33
_atom_site_aniso_U_23
_atom_site_aniso_U_13
_atom_site_aniso_U_12
Br4 0.0383(4) 0.0375(5) 0.0683(6) -0.0007(4) -0.0077(3) 0.0061(3)
Br3 0.0593(5) 0.0472(5) 0.0566(5) -0.0149(4) -0.0188(4) 0.0014(4)
Br1 0.1439(11) 0.0309(5) 0.0453(5) -0.0104(4) -0.0242(5) -0.0041(5)
Br2 0.2419(19) 0.0408(6) 0.0330(5) 0.0080(4) -0.0261(7) -0.0117(8)
Co1 0.0327(6) 0.0236(6) 0.0303(6) -0.0014(4) -0.0084(4) -0.0013(4)
O1 0.077(4) 0.029(3) 0.058(3) 0.012(2) -0.012(3) -0.004(3)
O3 0.057(3) 0.022(3) 0.042(3) -0.004(2) 0.001(2) 0.001(2)
N4 0.034(3) 0.034(3) 0.032(3) 0.004(2) -0.006(2) 0.000(2)
O4 0.079(4) 0.044(3) 0.046(3) 0.000(2) 0.018(3) 0.007(3)
O2 0.084(4) 0.031(3) 0.069(4) 0.001(3) -0.016(3) 0.006(3)
N1 0.032(3) 0.043(3) 0.046(3) -0.001(3) -0.013(2) -0.003(3)
C6 0.055(4) 0.028(4) 0.039(4) 0.001(3) -0.006(3) -0.002(3)
C8 0.067(5) 0.023(3) 0.034(4) -0.005(3) -0.011(3) 0.001(3)
N3 0.037(3) 0.035(3) 0.032(3) 0.002(2) -0.010(2) 0.006(2)
C2 0.039(4) 0.022(3) 0.037(3) -0.002(3) 0.003(3) 0.000(3)
C4 0.035(3) 0.025(3) 0.045(4) 0.002(3) -0.001(3) 0.004(3)
C7 0.076(5) 0.029(4) 0.032(3) 0.002(3) -0.007(3) -0.001(4)
N2 0.032(3) 0.075(5) 0.054(4) -0.020(4) -0.015(3) 0.005(3)
C3 0.040(4) 0.024(3) 0.041(4) -0.003(3) -0.003(3) -0.002(3)
C22 0.034(3) 0.027(3) 0.034(3) 0.004(3) -0.009(3) 0.002(3)
C1 0.045(4) 0.028(4) 0.036(4) -0.002(3) -0.004(3) 0.006(3)
C9 0.063(6) 0.086(7) 0.053(5) 0.010(5) -0.024(4) 0.006(5)
C19 0.043(4) 0.037(4) 0.035(3) -0.001(3) -0.008(3) -0.001(3)
C14 0.030(3) 0.044(4) 0.048(4) -0.003(3) -0.005(3) 0.005(3)
C15 0.037(4) 0.069(6) 0.055(5) -0.002(4) -0.008(3) 0.006(4)
C20 0.047(4) 0.041(4) 0.040(4) -0.004(3) -0.018(3) 0.003(3)
C24 0.043(4) 0.051(5) 0.035(4) 0.007(3) -0.002(3) -0.001(3)
C10 0.039(4) 0.045(4) 0.046(4) -0.010(3) -0.016(3) 0.005(3)
C11 0.043(4) 0.062(5) 0.046(4) 0.007(4) -0.008(3) -0.012(4)
C5 0.065(5) 0.028(4) 0.035(4) -0.006(3) -0.013(3) -0.003(4)
C16 0.049(4) 0.038(4) 0.064(5) 0.003(4) -0.002(4) 0.008(3)
C13 0.034(4) 0.085(7) 0.063(5) -0.031(5) -0.022(4) 0.012(4)
C23 0.034(4) 0.055(5) 0.040(4) 0.007(3) -0.006(3) -0.007(3)
C21 0.036(4) 0.062(5) 0.048(4) 0.009(4) -0.005(3) -0.004(4)
C17 0.070(6) 0.034(4) 0.072(6) -0.005(4) -0.014(5) 0.013(4)
C18 0.057(5) 0.043(5) 0.062(5) -0.007(4) -0.022(4) 0.008(4)
C12 0.040(4) 0.093(8) 0.063(6) -0.014(5) 0.001(4) -0.013(5)

loop_
_atom_type_symbol
_atom_type_description
_atom_type_scat_dispersion_real
_atom_type_scat_dispersion_imag
_atom_type_scat_source
C C 0.0181 0.0091 'International Tables Vol C Tables 4.2.6.8 and 6.1.1.4'
H H 0.0000 0.0000 'International Tables Vol C Tables 4.2.6.8 and 6.1.1.4'
Br Br -0.6763 1.2805 'International Tables Vol C Tables 4.2.6.8 and 6.1.1.4'
Co Co -2.3653 3.6143 'International Tables Vol C Tables 4.2.6.8 and 6.1.1.4'
N N 0.0311 0.0180 'International Tables Vol C Tables 4.2.6.8 and 6.1.1.4'
O O 0.0492 0.0322 'International Tables Vol C Tables 4.2.6.8 and 6.1.1.4'

loop_
_geom_angle_atom_site_label_1
_geom_angle_atom_site_label_2
_geom_angle_atom_site_label_3
_geom_angle
_geom_angle_site_symmetry_1
_geom_angle_site_symmetry_3
O1 Co1 N4 105.4(2) . 4_465
O1 Co1 N1 101.9(3) . .
O3 Co1 O1 114.0(2) . .
O3 Co1 N4 118.9(2) . 4_465
O3 Co1 N1 108.3(2) . .
N4 Co1 N1 106.8(2) 4_465 .
C5 O1 Co1 114.5(5) . .
C1 O3 Co1 110.7(4) . .
C22 N4 Co1 127.9(5) . 4_666
C22 N4 C23 105.9(6) . .
C23 N4 Co1 126.1(4) . 4_666
C10 N1 Co1 129.0(6) . .
C10 N1 C11 106.5(6) . .
C11 N1 Co1 124.5(5) . .
C8 C6 C5 122.2(6) 3_556 .
C7 C6 C8 117.6(7) . 3_556
C7 C6 C5 120.2(6) . .
C6 C8 Br1 118.4(5) 3_556 .
C7 C8 Br1 120.4(5) . .
C7 C8 C6 121.2(6) . 3_556
C22 N3 C20 125.9(6) . .
C22 N3 C24 108.1(5) . .
C24 N3 C20 126.0(6) . .
C4 C2 C3 117.5(6) 3_566 .
C4 C2 C1 121.1(6) 3_566 .
C3 C2 C1 121.4(6) . .
C2 C4 Br4 118.4(5) 3_566 .
C2 C4 C3 121.2(6) 3_566 .
C3 C4 Br4 120.4(5) . .
C6 C7 Br2 118.2(5) . .
C8 C7 Br2 120.7(6) . .
C8 C7 C6 121.1(7) . .
C10 N2 C13 127.4(8) . .
C10 N2 C12 108.0(6) . .
C12 N2 C13 124.4(8) . .
C2 C3 Br3 118.3(5) . .
C2 C3 C4 121.3(6) . .
C4 C3 Br3 120.4(5) . .
N4 C22 N3 109.5(6) . .
N4 C22 C21 125.8(6) . .
N3 C22 C21 124.7(6) . .
O3 C1 C2 115.7(6) . .
O4 C1 O3 124.9(6) . .
O4 C1 C2 119.4(6) . .
C14 C19 C20 119.0(6) . .
C14 C19 C18 119.4(7) . .
C18 C19 C20 121.5(6) . .
C19 C14 C13 118.3(7) . .
C15 C14 C19 119.2(7) . .
C15 C14 C13 122.5(7) . .
C14 C15 C16 121.6(7) . .
N3 C20 C19 113.5(6) . .
C23 C24 N3 106.3(6) . .
N1 C10 C9 124.8(8) . .
N2 C10 N1 110.1(8) . .
N2 C10 C9 125.1(7) . .
C12 C11 N1 109.9(8) . .
O1 C5 C6 114.2(7) . .
O2 C5 O1 126.4(7) . .
O2 C5 C6 119.4(8) . .
C17 C16 C15 119.8(8) . .
N2 C13 C14 113.6(7) . .
C24 C23 N4 110.1(6) . .
C16 C17 C18 119.2(8) . .
C19 C18 C17 120.7(7) . .
C11 C12 N2 105.6(8) . .

loop_
_geom_bond_atom_site_label_1
_geom_bond_atom_site_label_2
_geom_bond_distance
_geom_bond_site_symmetry_2
Br4 C4 1.888(7) .
Br3 C3 1.892(7) .
Br1 C8 1.893(7) .
Br2 C7 1.870(7) .
Co1 O1 1.970(5) .
Co1 O3 1.967(5) .
Co1 N4 2.014(5) 4_465
Co1 N1 2.028(6) .
O1 C5 1.264(10) .
O3 C1 1.274(9) .
N4 Co1 2.014(5) 4_666
N4 C22 1.334(8) .
N4 C23 1.369(9) .
O4 C1 1.223(9) .
O2 C5 1.216(10) .
N1 C10 1.334(9) .
N1 C11 1.381(10) .
C6 C8 1.397(10) 3_556
C6 C7 1.384(10) .
C6 C5 1.509(10) .
C8 C6 1.397(10) 3_556
C8 C7 1.384(10) .
N3 C22 1.344(9) .
N3 C20 1.460(8) .
N3 C24 1.364(9) .
C2 C4 1.386(9) 3_566
C2 C3 1.392(9) .
C2 C1 1.498(9) .
C4 C2 1.386(9) 3_566
C4 C3 1.400(9) .
N2 C10 1.329(11) .
N2 C13 1.452(9) .
N2 C12 1.407(13) .
C22 C21 1.470(10) .
C9 C10 1.467(13) .
C19 C14 1.384(9) .
C19 C20 1.532(10) .
C19 C18 1.389(11) .
C14 C15 1.378(11) .
C14 C13 1.507(11) .
C15 C16 1.382(12) .
C24 C23 1.332(10) .
C11 C12 1.335(11) .
C16 C17 1.369(12) .
C17 C18 1.398(11) .
